data_9014240
loop_
_publ_author_name
'Armbruster, T.'
'Lazic, B.'
'Galuskina, I. O.'
'Galuskin, E. V.'
'Gnos, E.'
'Marzec, K. M.'
'Gazeev, V. M.'

_publ_section_title
;
Trabzonite, Ca4[Si3O9(OH)]OH: crystal structure, revised formula, 
new occurrence and relation to killalaite
;
_journal_issue 3
_journal_name_full 'Mineralogical Magazine'
_journal_page_first 455
_journal_page_last 472
_journal_paper_doi 10.1180/minmag.2012.076.3.02
_journal_volume 76
_journal_year 2012
_chemical_compound_source 'Ikizdere, Turkey'
_chemical_formula_sum 'Ca4 H2 O11 Si3'
_chemical_formula_weight 406.61
_chemical_name_mineral trabzonite
_space_group_crystal_system orthorhombic
_space_group_IT_number 40
_space_group_name_Hall 'A 2 -2a'
_space_group_name_H-M_alt 'A m a 2'
_atom_sites_solution_hydrogens geom
_atom_sites_solution_primary direct
_atom_sites_solution_secondary difmap
_audit_creation_method SHELXL-97
_cell_angle_alpha 90.00
_cell_angle_beta 90.00
_cell_angle_gamma 90.00
_cell_formula_units_Z 8
_cell_length_a 20.5805(17)
_cell_length_b 10.3240(8)
_cell_length_c 9.1053(8)
_cell_measurement_temperature 296(2)
_cell_volume 1934.6(3)
_computing_structure_refinement 'SHELXL-97 (Sheldrick, 2008)'
_database_code_amcsd 0018996
_diffrn_ambient_temperature 296(2)
_diffrn_measured_fraction_theta_full 0.993
_diffrn_measured_fraction_theta_max 0.993
_diffrn_radiation_monochromator graphite
_diffrn_radiation_source 'fine-focus sealed tube'
_diffrn_radiation_type MoK\a
_diffrn_radiation_wavelength 0.71073
_diffrn_reflns_av_R_equivalents 0.0982
_diffrn_reflns_av_sigmaI/netI 0.0747
_diffrn_reflns_limit_h_max 19
_diffrn_reflns_limit_h_min -29
_diffrn_reflns_limit_k_max 14
_diffrn_reflns_limit_k_min -13
_diffrn_reflns_limit_l_max 11
_diffrn_reflns_limit_l_min -12
_diffrn_reflns_number 11321
_diffrn_reflns_theta_full 30.49
_diffrn_reflns_theta_max 30.49
_diffrn_reflns_theta_min 2.98
_exptl_absorpt_coefficient_mu 2.653
_exptl_crystal_density_diffrn 2.792
_exptl_crystal_density_method 'not measured'
_exptl_crystal_F_000 1632
_refine_diff_density_max 1.023
_refine_diff_density_min -0.847
_refine_diff_density_rms 0.224
_refine_ls_abs_structure_details 'Flack H D (1983), Acta Cryst. A39, 876-881'
_refine_ls_abs_structure_Flack 0.23(7)
_refine_ls_extinction_coef ?
_refine_ls_extinction_method none
_refine_ls_goodness_of_fit_ref 1.010
_refine_ls_hydrogen_treatment mixed
_refine_ls_matrix_type full
_refine_ls_number_parameters 178
_refine_ls_number_reflns 2899
_refine_ls_number_restraints 6
_refine_ls_restrained_S_all 1.009
_refine_ls_R_factor_all 0.0724
_refine_ls_R_factor_gt 0.0565
_refine_ls_shift/su_max 0.000
_refine_ls_shift/su_mean 0.000
_refine_ls_structure_factor_coef Fsqd
_refine_ls_weighting_details 'w=1/[\s^2^(Fo^2^)+(0.0962P)^2^+0.0000P] where P=(Fo^2^+2Fc^2^)/3'
_refine_ls_weighting_scheme calc
_refine_ls_wR_factor_gt 0.1366
_refine_ls_wR_factor_ref 0.1475
_reflns_number_gt 2410
_reflns_number_total 2899
_reflns_threshold_expression >2\s(I)
_cod_database_code 9014240

loop_
_space_group_symop_id
_space_group_symop_operation_xyz
1 x,y,z
2 x,1/2+y,1/2+z
3 1/2+x,-y,z
4 1/2+x,1/2-y,1/2+z
5 1/2-x,y,z
6 1/2-x,1/2+y,1/2+z
7 -x,-y,z
8 -x,1/2-y,1/2+z

loop_
_atom_site_label
_atom_site_type_symbol
_atom_site_fract_x
_atom_site_fract_y
_atom_site_fract_z
_atom_site_U_iso_or_equiv
_atom_site_adp_type
_atom_site_occupancy
_atom_site_symmetry_multiplicity
_atom_site_calc_flag
_atom_site_refinement_flags
_atom_site_disorder_assembly
_atom_site_disorder_group
_atom_site_attached_hydrogens
Ca1 Ca 0.35412(6) 0.09773(11) 0.05961(15) 0.0113(3) Uani 1 1 d . . . 0
Ca2 Ca 0.36296(6) 0.09381(11) 0.43914(14) 0.0105(2) Uani 1 1 d . . . 0
Ca3 Ca 0.2500 0.11905(16) -0.2611(2) 0.0146(4) Uani 1 2 d S . . 0
Ca4 Ca 0.5000 0.0000 0.6235(2) 0.0124(4) Uani 1 2 d S . . 0
Ca5 Ca 0.2500 -0.16686(16) -0.05094(19) 0.0118(3) Uani 1 2 d S . . 0
Ca6 Ca 0.5000 0.0000 0.21685(18) 0.0107(3) Uani 1 2 d S . . 0
Si1 Si 0.37313(8) -0.11729(14) -0.2419(2) 0.0089(3) Uani 1 1 d . . . 0
Si2 Si 0.49671(8) 0.21342(14) -0.09381(18) 0.0083(3) Uani 1 1 d . . . 0
Si3 Si 0.37396(8) -0.19912(14) 0.2484(2) 0.0098(3) Uani 1 1 d . . . 0
O1 O 0.4747(2) 0.1420(4) 0.4274(5) 0.0118(8) Uani 1 1 d . . . 0
O2 O 0.4642(2) 0.1475(4) 0.0456(5) 0.0137(9) Uani 1 1 d . . . 0
O3 O 0.4417(2) 0.2172(4) 0.7699(5) 0.0146(9) Uani 1 1 d . . . 0
O4 O 0.4463(2) -0.1172(4) -0.1639(5) 0.0140(9) Uani 1 1 d . . . 0
O5 O 0.3897(2) -0.0476(4) 0.2382(5) 0.0120(8) Uani 1 1 d . . . 0
O6 O 0.3386(2) -0.2573(4) -0.2348(5) 0.0117(8) Uani 1 1 d . . . 0
O7 O 0.3312(2) -0.2560(4) 0.1179(5) 0.0105(8) Uani 1 1 d . . . 0
O8 O 0.3262(2) -0.0170(4) -0.1541(5) 0.0108(8) Uani 1 1 d . . . 0
O9 O 0.3881(2) 0.9311(4) 0.5932(5) 0.0139(9) Uani 1 1 d D . . 0
OH10 O 0.3297(2) 0.7773(4) 0.3999(5) 0.0146(9) Uani 1 1 d D . . 0
OH11 O 0.2500 0.0154(7) 0.1062(8) 0.0189(14) Uani 1 2 d SD . . 0
OH12 O 0.2500 0.0504(6) 0.4835(8) 0.0189(14) Uani 1 2 d SD . . 0
H10 H 0.348(5) 0.820(9) 0.485(7) 0.050 Uiso 1 1 d D . . 0
H11 H 0.2500 0.018(14) 0.211(2) 0.050 Uiso 1 2 d SD . . 0
H12 H 0.2500 -0.040(4) 0.456(17) 0.050 Uiso 1 2 d SD . . 0

loop_
_atom_site_aniso_label
_atom_site_aniso_U_11
_atom_site_aniso_U_22
_atom_site_aniso_U_33
_atom_site_aniso_U_23
_atom_site_aniso_U_13
_atom_site_aniso_U_12
Ca1 0.0105(6) 0.0120(5) 0.0114(6) 0.0006(4) -0.0023(5) -0.0006(4)
Ca2 0.0101(5) 0.0101(5) 0.0112(6) 0.0010(4) 0.0007(4) 0.0014(4)
Ca3 0.0095(8) 0.0164(7) 0.0178(9) 0.0064(7) 0.000 0.000
Ca4 0.0091(8) 0.0183(9) 0.0098(8) 0.000 0.000 -0.0026(6)
Ca5 0.0083(7) 0.0120(7) 0.0153(9) 0.0036(6) 0.000 0.000
Ca6 0.0108(8) 0.0114(7) 0.0101(8) 0.000 0.000 0.0003(6)
Si1 0.0090(7) 0.0081(6) 0.0095(7) 0.0003(6) 0.0008(7) 0.0001(5)
Si2 0.0077(7) 0.0078(6) 0.0094(7) 0.0002(6) 0.0002(6) -0.0013(5)
Si3 0.0105(7) 0.0094(6) 0.0096(7) 0.0002(7) -0.0011(6) -0.0008(5)
O1 0.015(2) 0.0100(18) 0.0104(19) 0.0004(16) -0.0028(19) -0.0005(15)
O2 0.016(2) 0.0138(19) 0.011(2) 0.0040(16) 0.0036(17) 0.0002(17)
O3 0.014(2) 0.0156(18) 0.014(2) -0.0002(16) -0.0014(18) 0.0029(16)
O4 0.008(2) 0.0143(18) 0.019(2) 0.0015(16) -0.0055(18) 0.0000(16)
O5 0.013(2) 0.0093(16) 0.0132(19) 0.0004(18) -0.0027(19) -0.0014(15)
O6 0.014(2) 0.0088(16) 0.012(2) 0.0001(16) -0.0008(17) -0.0003(15)
O7 0.008(2) 0.014(2) 0.0096(19) -0.0012(16) -0.0048(16) -0.0017(16)
O8 0.009(2) 0.0100(17) 0.014(2) 0.0003(15) 0.0002(16) 0.0007(15)
O9 0.013(2) 0.017(2) 0.012(2) 0.0042(16) 0.0003(17) -0.0026(17)
OH10 0.014(2) 0.015(2) 0.014(2) -0.0011(16) 0.0047(17) -0.0011(17)
OH11 0.014(3) 0.021(3) 0.021(4) -0.004(3) 0.000 0.000
OH12 0.016(3) 0.016(3) 0.025(4) -0.002(3) 0.000 0.000

loop_
_atom_type_symbol
_atom_type_description
_atom_type_scat_dispersion_real
_atom_type_scat_dispersion_imag
_atom_type_scat_source
O O 0.0106 0.0060 'International Tables Vol C Tables 4.2.6.8 and 6.1.1.4'
Si Si 0.0817 0.0704 'International Tables Vol C Tables 4.2.6.8 and 6.1.1.4'
Ca Ca 0.2262 0.3064 'International Tables Vol C Tables 4.2.6.8 and 6.1.1.4'
H H 0.0000 0.0000 'International Tables Vol C Tables 4.2.6.8 and 6.1.1.4'

loop_
_geom_angle_atom_site_label_1
_geom_angle_atom_site_label_2
_geom_angle_atom_site_label_3
_geom_angle
_geom_angle_site_symmetry_1
_geom_angle_site_symmetry_3
_geom_angle_publ_flag
O2 Ca1 O5 82.80(16) . . ?
O2 Ca1 OH11 168.6(2) . . ?
O5 Ca1 OH11 85.8(2) . . ?
O2 Ca1 O8 107.72(16) . . ?
O5 Ca1 O8 109.28(15) . . ?
OH11 Ca1 O8 75.1(2) . . ?
O2 Ca1 OH10 90.00(16) . 5_544 ?
O5 Ca1 OH10 169.13(16) . 5_544 ?
OH11 Ca1 OH10 101.4(2) . 5_544 ?
O8 Ca1 OH10 80.64(15) . 5_544 ?
O2 Ca1 O6 91.96(16) . 5 ?
O5 Ca1 O6 84.23(16) . 5 ?
OH11 Ca1 O6 87.9(2) . 5 ?
O8 Ca1 O6 157.08(16) . 5 ?
OH10 Ca1 O6 87.91(15) 5_544 5 ?
O2 Ca1 Ca2 90.36(13) . . ?
O5 Ca1 Ca2 43.87(11) . . ?
OH11 Ca1 Ca2 82.13(17) . . ?
O8 Ca1 Ca2 146.50(11) . . ?
OH10 Ca1 Ca2 128.51(12) 5_544 . ?
O6 Ca1 Ca2 40.62(11) 5 . ?
O2 Ca1 Si2 22.54(12) . . ?
O5 Ca1 Si2 103.73(12) . . ?
OH11 Ca1 Si2 166.63(18) . . ?
O8 Ca1 Si2 92.71(11) . . ?
OH10 Ca1 Si2 70.60(12) 5_544 . ?
O6 Ca1 Si2 102.16(11) 5 . ?
Ca2 Ca1 Si2 111.24(5) . . ?
O2 Ca1 Si1 74.44(12) . 5 ?
O5 Ca1 Si1 98.43(11) . 5 ?
OH11 Ca1 Si1 108.40(17) . 5 ?
O8 Ca1 Si1 152.28(12) . 5 ?
OH10 Ca1 Si1 71.69(12) 5_544 5 ?
O6 Ca1 Si1 24.24(10) 5 5 ?
Ca2 Ca1 Si1 58.98(4) . 5 ?
Si2 Ca1 Si1 79.77(4) . 5 ?
O2 Ca1 Ca6 41.04(11) . . ?
O5 Ca1 Ca6 41.79(11) . . ?
OH11 Ca1 Ca6 127.58(17) . . ?
O8 Ca1 Ca6 113.96(11) . . ?
OH10 Ca1 Ca6 130.71(12) 5_544 . ?
O6 Ca1 Ca6 88.55(11) 5 . ?
Ca2 Ca1 Ca6 62.61(4) . . ?
Si2 Ca1 Ca6 62.24(4) . . ?
Si1 Ca1 Ca6 86.24(4) 5 . ?
O2 Ca1 Si3 96.07(12) . . ?
O5 Ca1 Si3 21.10(10) . . ?
OH11 Ca1 Si3 72.75(17) . . ?
O8 Ca1 Si3 89.64(11) . . ?
OH10 Ca1 Si3 169.75(12) 5_544 . ?
O6 Ca1 Si3 100.09(11) 5 . ?
Ca2 Ca1 Si3 59.91(4) . . ?
Si2 Ca1 Si3 113.39(5) . . ?
Si1 Ca1 Si3 117.90(6) 5 . ?
Ca6 Ca1 Si3 56.54(3) . . ?
O2 Ca1 Si3 73.36(12) . 5_554 ?
O5 Ca1 Si3 154.35(13) . 5_554 ?
OH11 Ca1 Si3 117.64(17) . 5_554 ?
O8 Ca1 Si3 70.43(11) . 5_554 ?
OH10 Ca1 Si3 24.12(11) 5_544 5_554 ?
O6 Ca1 Si3 105.53(11) 5 5_554 ?
Ca2 Ca1 Si3 142.96(5) . 5_554 ?
Si2 Ca1 Si3 51.43(4) . 5_554 ?
Si1 Ca1 Si3 84.37(5) 5 5_554 ?
Ca6 Ca1 Si3 113.65(5) . 5_554 ?
Si3 Ca1 Si3 152.46(7) . 5_554 ?
O2 Ca1 H11 151.1(6) . . ?
O5 Ca1 H11 72.3(19) . . ?
OH11 Ca1 H11 20.5(7) . . ?
O8 Ca1 H11 94.3(16) . . ?
OH10 Ca1 H11 112(2) 5_544 . ?
O6 Ca1 H11 72(2) 5 . ?
Ca2 Ca1 H11 61.6(6) . . ?
Si2 Ca1 H11 172.8(10) . . ?
Si1 Ca1 H11 95(3) 5 . ?
Ca6 Ca1 H11 113.0(15) . . ?
Si3 Ca1 H11 65(3) . . ?
Si3 Ca1 H11 133.1(17) 5_554 . ?
O9 Ca2 O6 174.13(17) 1_545 5 ?
O9 Ca2 O7 97.20(16) 1_545 5 ?
O6 Ca2 O7 88.57(15) 5 5 ?
O9 Ca2 O1 87.77(17) 1_545 . ?
O6 Ca2 O1 92.34(16) 5 . ?
O7 Ca2 O1 99.43(16) 5 . ?
O9 Ca2 OH12 88.8(2) 1_545 . ?
O6 Ca2 OH12 91.7(2) 5 . ?
O7 Ca2 OH12 74.7(2) 5 . ?
O1 Ca2 OH12 172.8(2) . . ?
O9 Ca2 O5 88.20(15) 1_545 . ?
O6 Ca2 O5 86.00(15) 5 . ?
O7 Ca2 O5 174.30(16) 5 . ?
O1 Ca2 O5 82.54(15) . . ?
OH12 Ca2 O5 103.7(2) . . ?
O9 Ca2 Ca5 133.24(13) 1_545 5 ?
O6 Ca2 Ca5 51.14(12) 5 5 ?
O7 Ca2 Ca5 46.23(11) 5 5 ?
O1 Ca2 Ca5 121.08(11) . 5 ?
OH12 Ca2 Ca5 57.88(16) . 5 ?
O5 Ca2 Ca5 128.24(12) . 5 ?
O9 Ca2 Si1 159.97(13) 1_545 5 ?
O6 Ca2 Si1 23.42(11) 5 5 ?
O7 Ca2 Si1 76.94(12) 5 5 ?
O1 Ca2 Si1 74.56(11) . 5 ?
OH12 Ca2 Si1 107.67(17) . 5 ?
O5 Ca2 Si1 98.56(11) . 5 ?
Ca5 Ca2 Si1 54.47(4) 5 5 ?
O9 Ca2 Ca4 44.99(13) 1_545 . ?
O6 Ca2 Ca4 135.88(12) 5 . ?
O7 Ca2 Ca4 94.37(12) 5 . ?
O1 Ca2 Ca4 43.73(11) . . ?
OH12 Ca2 Ca4 131.49(17) . . ?
O5 Ca2 Ca4 90.74(11) . . ?
Ca5 Ca2 Ca4 139.25(5) 5 . ?
Si1 Ca2 Ca4 115.70(5) 5 . ?
O9 Ca2 Ca1 130.07(12) 1_545 . ?
O6 Ca2 Ca1 44.07(11) 5 . ?
O7 Ca2 Ca1 132.21(12) 5 . ?
O1 Ca2 Ca1 90.20(12) . . ?
OH12 Ca2 Ca1 96.84(18) . . ?
O5 Ca2 Ca1 42.20(11) . . ?
Ca5 Ca2 Ca1 88.97(5) 5 . ?
Si1 Ca2 Ca1 60.71(4) 5 . ?
Ca4 Ca2 Ca1 122.45(5) . . ?
O9 Ca2 Si3 69.44(12) 1_545 . ?
O6 Ca2 Si3 104.72(12) 5 . ?
O7 Ca2 Si3 159.53(12) 5 . ?
O1 Ca2 Si3 95.56(11) . . ?
OH12 Ca2 Si3 89.13(17) . . ?
O5 Ca2 Si3 23.32(10) . . ?
Ca5 Ca2 Si3 133.44(5) 5 . ?
Si1 Ca2 Si3 120.79(5) 5 . ?
Ca4 Ca2 Si3 86.88(4) . . ?
Ca1 Ca2 Si3 61.13(4) . . ?
O9 Ca2 Si2 106.65(13) 1_545 6_655 ?
O6 Ca2 Si2 74.81(12) 5 6_655 ?
O7 Ca2 Si2 85.03(12) 5 6_655 ?
O1 Ca2 Si2 22.43(10) . 6_655 ?
OH12 Ca2 Si2 156.06(17) . 6_655 ?
O5 Ca2 Si2 95.20(11) . 6_655 ?
Ca5 Ca2 Si2 98.78(4) 5 6_655 ?
Si1 Ca2 Si2 54.17(4) 5 6_655 ?
Ca4 Ca2 Si2 61.68(4) . 6_655 ?
Ca1 Ca2 Si2 87.21(5) . 6_655 ?
Si3 Ca2 Si2 113.19(5) . 6_655 ?
O9 Ca2 H12 77(3) 1_545 . ?
O6 Ca2 H12 101(3) 5 . ?
O7 Ca2 H12 93.3(18) 5 . ?
O1 Ca2 H12 161.6(9) . . ?
OH12 Ca2 H12 20.6(5) . . ?
O5 Ca2 H12 86(2) . . ?
Ca5 Ca2 H12 77.3(8) 5 . ?
Si1 Ca2 H12 122(2) 5 . ?
Ca4 Ca2 H12 122(3) . . ?
Ca1 Ca2 H12 91(3) . . ?
Si3 Ca2 H12 69.2(12) . . ?
Si2 Ca2 H12 175.8(19) 6_655 . ?
O8 Ca3 O8 85.0(2) . 4 ?
O8 Ca3 O7 92.75(15) . 5_554 ?
O8 Ca3 O7 175.35(17) 4 5_554 ?
O8 Ca3 O7 175.35(17) . 8_554 ?
O8 Ca3 O7 92.75(15) 4 8_554 ?
O7 Ca3 O7 89.2(2) 5_554 8_554 ?
O8 Ca3 OH12 103.02(17) . 1_554 ?
O8 Ca3 OH12 103.02(17) 4 1_554 ?
O7 Ca3 OH12 73.46(15) 5_554 1_554 ?
O7 Ca3 OH12 73.46(15) 8_554 1_554 ?
O8 Ca3 OH10 74.45(15) . 5_544 ?
O8 Ca3 OH10 122.75(17) 4 5_544 ?
O7 Ca3 OH10 60.29(13) 5_554 5_544 ?
O7 Ca3 OH10 110.16(15) 8_554 5_544 ?
OH12 Ca3 OH10 133.27(14) 1_554 5_544 ?
O8 Ca3 OH10 122.75(17) . 8_544 ?
O8 Ca3 OH10 74.45(15) 4 8_544 ?
O7 Ca3 OH10 110.16(15) 5_554 8_544 ?
O7 Ca3 OH10 60.29(13) 8_554 8_544 ?
OH12 Ca3 OH10 133.27(14) 1_554 8_544 ?
OH10 Ca3 OH10 73.5(2) 5_544 8_544 ?
O8 Ca3 Si3 78.65(11) . 5_554 ?
O8 Ca3 Si3 153.07(14) 4 5_554 ?
O7 Ca3 Si3 29.14(11) 5_554 5_554 ?
O7 Ca3 Si3 104.88(12) 8_554 5_554 ?
OH12 Ca3 Si3 101.46(10) 1_554 5_554 ?
OH10 Ca3 Si3 31.82(10) 5_544 5_554 ?
OH10 Ca3 Si3 96.55(11) 8_544 5_554 ?
O8 Ca3 Si3 153.07(14) . 8_554 ?
O8 Ca3 Si3 78.65(11) 4 8_554 ?
O7 Ca3 Si3 104.88(12) 5_554 8_554 ?
O7 Ca3 Si3 29.14(11) 8_554 8_554 ?
OH12 Ca3 Si3 101.46(10) 1_554 8_554 ?
OH10 Ca3 Si3 96.55(11) 5_544 8_554 ?
OH10 Ca3 Si3 31.82(10) 8_544 8_554 ?
Si3 Ca3 Si3 107.25(7) 5_554 8_554 ?
O8 Ca3 Ca5 135.30(11) . 5_554 ?
O8 Ca3 Ca5 135.30(11) 4 5_554 ?
O7 Ca3 Ca5 45.38(11) 5_554 5_554 ?
O7 Ca3 Ca5 45.38(11) 8_554 5_554 ?
OH12 Ca3 Ca5 56.89(16) 1_554 5_554 ?
OH10 Ca3 Ca5 91.56(10) 5_544 5_554 ?
OH10 Ca3 Ca5 91.56(10) 8_544 5_554 ?
Si3 Ca3 Ca5 68.93(5) 5_554 5_554 ?
Si3 Ca3 Ca5 68.93(5) 8_554 5_554 ?
O8 Ca3 Ca5 42.55(11) . . ?
O8 Ca3 Ca5 42.55(11) 4 . ?
O7 Ca3 Ca5 134.92(11) 5_554 . ?
O7 Ca3 Ca5 134.92(11) 8_554 . ?
OH12 Ca3 Ca5 106.01(17) 1_554 . ?
OH10 Ca3 Ca5 102.09(11) 5_544 . ?
OH10 Ca3 Ca5 102.09(11) 8_544 . ?
Si3 Ca3 Ca5 118.84(5) 5_554 . ?
Si3 Ca3 Ca5 118.84(5) 8_554 . ?
Ca5 Ca3 Ca5 162.90(8) 5_554 . ?
O8 Ca3 Si1 92.63(11) . 4 ?
O8 Ca3 Si1 22.09(11) 4 4 ?
O7 Ca3 Si1 154.57(13) 5_554 4 ?
O7 Ca3 Si1 83.87(11) 8_554 4 ?
OH12 Ca3 Si1 81.11(12) 1_554 4 ?
OH10 Ca3 Si1 144.81(12) 5_544 4 ?
OH10 Ca3 Si1 87.48(10) 8_544 4 ?
Si3 Ca3 Si1 171.25(6) 5_554 4 ?
Si3 Ca3 Si1 80.20(4) 8_554 4 ?
Ca5 Ca3 Si1 118.86(5) 5_554 4 ?
Ca5 Ca3 Si1 52.54(4) . 4 ?
O1 Ca4 O1 82.1(2) 2_655 . ?
O1 Ca4 O9 86.64(15) 2_655 1_545 ?
O1 Ca4 O9 83.50(15) . 1_545 ?
O1 Ca4 O9 83.50(15) 2_655 2_665 ?
O1 Ca4 O9 86.64(15) . 2_665 ?
O9 Ca4 O9 166.9(2) 1_545 2_665 ?
O1 Ca4 O4 140.81(15) 2_655 2_656 ?
O1 Ca4 O4 112.07(14) . 2_656 ?
O9 Ca4 O4 129.82(15) 1_545 2_656 ?
O9 Ca4 O4 62.20(14) 2_665 2_656 ?
O1 Ca4 O4 112.07(14) 2_655 1_556 ?
O1 Ca4 O4 140.81(15) . 1_556 ?
O9 Ca4 O4 62.20(14) 1_545 1_556 ?
O9 Ca4 O4 129.82(15) 2_665 1_556 ?
O4 Ca4 O4 80.5(2) 2_656 1_556 ?
O1 Ca4 O3 76.99(13) 2_655 2_655 ?
O1 Ca4 O3 157.72(15) . 2_655 ?
O9 Ca4 O3 102.75(14) 1_545 2_655 ?
O9 Ca4 O3 83.40(14) 2_665 2_655 ?
O4 Ca4 O3 80.58(14) 2_656 2_655 ?
O4 Ca4 O3 56.97(13) 1_556 2_655 ?
O1 Ca4 O3 157.72(15) 2_655 . ?
O1 Ca4 O3 76.99(13) . . ?
O9 Ca4 O3 83.40(14) 1_545 . ?
O9 Ca4 O3 102.75(14) 2_665 . ?
O4 Ca4 O3 56.97(13) 2_656 . ?
O4 Ca4 O3 80.58(14) 1_556 . ?
O3 Ca4 O3 124.67(19) 2_655 . ?
O1 Ca4 Si1 110.57(11) 2_655 2_656 ?
O1 Ca4 Si1 103.84(11) . 2_656 ?
O9 Ca4 Si1 161.89(12) 1_545 2_656 ?
O9 Ca4 Si1 30.55(10) 2_665 2_656 ?
O4 Ca4 Si1 32.09(11) 2_656 2_656 ?
O4 Ca4 Si1 104.45(12) 1_556 2_656 ?
O3 Ca4 Si1 76.80(10) 2_655 2_656 ?
O3 Ca4 Si1 82.22(10) . 2_656 ?
O1 Ca4 Si1 103.84(11) 2_655 1_556 ?
O1 Ca4 Si1 110.57(11) . 1_556 ?
O9 Ca4 Si1 30.55(10) 1_545 1_556 ?
O9 Ca4 Si1 161.89(12) 2_665 1_556 ?
O4 Ca4 Si1 104.45(12) 2_656 1_556 ?
O4 Ca4 Si1 32.09(11) 1_556 1_556 ?
O3 Ca4 Si1 82.22(10) 2_655 1_556 ?
O3 Ca4 Si1 76.80(10) . 1_556 ?
Si1 Ca4 Si1 133.89(9) 2_656 1_556 ?
O1 Ca4 Si2 168.38(11) 2_655 1_556 ?
O1 Ca4 Si2 99.55(11) . 1_556 ?
O9 Ca4 Si2 104.96(11) 1_545 1_556 ?
O9 Ca4 Si2 85.12(11) 2_665 1_556 ?
O4 Ca4 Si2 28.20(10) 2_656 1_556 ?
O4 Ca4 Si2 73.86(11) 1_556 1_556 ?
O3 Ca4 Si2 99.40(10) 2_655 1_556 ?
O3 Ca4 Si2 29.69(9) . 1_556 ?
Si1 Ca4 Si2 57.83(5) 2_656 1_556 ?
Si1 Ca4 Si2 86.42(5) 1_556 1_556 ?
O1 Ca4 Si2 99.55(11) 2_655 2_656 ?
O1 Ca4 Si2 168.38(11) . 2_656 ?
O9 Ca4 Si2 85.12(11) 1_545 2_656 ?
O9 Ca4 Si2 104.96(11) 2_665 2_656 ?
O4 Ca4 Si2 73.86(11) 2_656 2_656 ?
O4 Ca4 Si2 28.20(10) 1_556 2_656 ?
O3 Ca4 Si2 29.69(9) 2_655 2_656 ?
O3 Ca4 Si2 99.40(10) . 2_656 ?
Si1 Ca4 Si2 86.42(5) 2_656 2_656 ?
Si1 Ca4 Si2 57.83(5) 1_556 2_656 ?
Si2 Ca4 Si2 81.16(6) 1_556 2_656 ?
OH11 Ca5 O8 73.93(17) . . ?
OH11 Ca5 O8 73.93(17) . 4 ?
O8 Ca5 O8 81.8(2) . 4 ?
OH11 Ca5 O7 85.36(17) . . ?
O8 Ca5 O7 92.39(15) . . ?
O8 Ca5 O7 159.29(17) 4 . ?
OH11 Ca5 O7 85.36(17) . 4 ?
O8 Ca5 O7 159.29(17) . 4 ?
O8 Ca5 O7 92.39(15) 4 4 ?
O7 Ca5 O7 86.0(2) . 4 ?
OH11 Ca5 O6 131.60(12) . 4 ?
O8 Ca5 O6 115.55(16) . 4 ?
O8 Ca5 O6 61.87(13) 4 4 ?
O7 Ca5 O6 137.28(14) . 4 ?
O7 Ca5 O6 78.12(14) 4 4 ?
OH11 Ca5 O6 131.60(12) . . ?
O8 Ca5 O6 61.87(13) . . ?
O8 Ca5 O6 115.55(16) 4 . ?
O7 Ca5 O6 78.12(14) . . ?
O7 Ca5 O6 137.28(14) 4 . ?
O6 Ca5 O6 87.1(2) 4 . ?
OH11 Ca5 OH12 136.6(2) . 5_544 ?
O8 Ca5 OH12 133.17(12) . 5_544 ?
O8 Ca5 OH12 133.17(12) 4 5_544 ?
O7 Ca5 OH12 63.88(14) . 5_544 ?
O7 Ca5 OH12 63.88(14) 4 5_544 ?
O6 Ca5 OH12 73.53(14) 4 5_544 ?
O6 Ca5 OH12 73.53(14) . 5_544 ?
OH11 Ca5 Si1 101.95(11) . 4 ?
O8 Ca5 Si1 101.99(12) . 4 ?
O8 Ca5 Si1 30.95(10) 4 4 ?
O7 Ca5 Si1 165.18(12) . 4 ?
O7 Ca5 Si1 81.77(11) 4 4 ?
O6 Ca5 Si1 31.16(9) 4 4 ?
O6 Ca5 Si1 105.39(12) . 4 ?
OH12 Ca5 Si1 102.88(9) 5_544 4 ?
OH11 Ca5 Si1 101.95(11) . . ?
O8 Ca5 Si1 30.95(10) . . ?
O8 Ca5 Si1 101.99(12) 4 . ?
O7 Ca5 Si1 81.77(11) . . ?
O7 Ca5 Si1 165.18(12) 4 . ?
O6 Ca5 Si1 105.39(12) 4 . ?
O6 Ca5 Si1 31.16(9) . . ?
OH12 Ca5 Si1 102.88(9) 5_544 . ?
Si1 Ca5 Si1 108.85(8) 4 . ?
OH11 Ca5 Ca2 126.56(10) . 8_544 ?
O8 Ca5 Ca2 155.30(13) . 8_544 ?
O8 Ca5 Ca2 90.65(10) 4 8_544 ?
O7 Ca5 Ca2 102.17(12) . 8_544 ?
O7 Ca5 Ca2 43.61(11) 4 8_544 ?
O6 Ca5 Ca2 41.75(10) 4 8_544 ?
O6 Ca5 Ca2 101.44(10) . 8_544 ?
OH12 Ca5 Ca2 43.86(4) 5_544 8_544 ?
Si1 Ca5 Ca2 63.10(4) 4 8_544 ?
Si1 Ca5 Ca2 131.44(7) . 8_544 ?
OH11 Ca5 Ca2 126.56(10) . 5_544 ?
O8 Ca5 Ca2 90.65(10) . 5_544 ?
O8 Ca5 Ca2 155.30(13) 4 5_544 ?
O7 Ca5 Ca2 43.61(11) . 5_544 ?
O7 Ca5 Ca2 102.17(12) 4 5_544 ?
O6 Ca5 Ca2 101.44(10) 4 5_544 ?
O6 Ca5 Ca2 41.75(10) . 5_544 ?
OH12 Ca5 Ca2 43.86(4) 5_544 5_544 ?
Si1 Ca5 Ca2 131.44(7) 4 5_544 ?
Si1 Ca5 Ca2 63.10(4) . 5_544 ?
Ca2 Ca5 Ca2 86.47(6) 8_544 5_544 ?
O2 Ca6 O2 94.7(2) 2_655 . ?
O2 Ca6 O5 103.25(16) 2_655 . ?
O2 Ca6 O5 83.33(16) . . ?
O2 Ca6 O5 83.33(16) 2_655 2_655 ?
O2 Ca6 O5 103.25(16) . 2_655 ?
O5 Ca6 O5 170.4(2) . 2_655 ?
O2 Ca6 O1 170.68(17) 2_655 . ?
O2 Ca6 O1 93.76(13) . . ?
O5 Ca6 O1 81.65(15) . . ?
O5 Ca6 O1 90.89(15) 2_655 . ?
O2 Ca6 O1 93.76(13) 2_655 2_655 ?
O2 Ca6 O1 170.68(17) . 2_655 ?
O5 Ca6 O1 90.89(15) . 2_655 ?
O5 Ca6 O1 81.65(15) 2_655 2_655 ?
O1 Ca6 O1 78.1(2) . 2_655 ?
O2 Ca6 Si3 84.21(12) 2_655 . ?
O2 Ca6 Si3 102.59(12) . . ?
O5 Ca6 Si3 26.10(10) . . ?
O5 Ca6 Si3 152.08(10) 2_655 . ?
O1 Ca6 Si3 97.79(11) . . ?
O1 Ca6 Si3 74.35(11) 2_655 . ?
O2 Ca6 Si3 102.59(12) 2_655 2_655 ?
O2 Ca6 Si3 84.21(12) . 2_655 ?
O5 Ca6 Si3 152.08(10) . 2_655 ?
O5 Ca6 Si3 26.10(10) 2_655 2_655 ?
O1 Ca6 Si3 74.35(11) . 2_655 ?
O1 Ca6 Si3 97.79(11) 2_655 2_655 ?
Si3 Ca6 Si3 170.09(9) . 2_655 ?
O2 Ca6 Si2 77.04(12) 2_655 5_545 ?
O2 Ca6 Si2 155.03(12) . 5_545 ?
O5 Ca6 Si2 75.92(10) . 5_545 ?
O5 Ca6 Si2 99.16(11) 2_655 5_545 ?
O1 Ca6 Si2 96.77(11) . 5_545 ?
O1 Ca6 Si2 25.89(10) 2_655 5_545 ?
Si3 Ca6 Si2 53.60(4) . 5_545 ?
Si3 Ca6 Si2 120.43(5) 2_655 5_545 ?
O2 Ca6 Si2 155.03(12) 2_655 6_655 ?
O2 Ca6 Si2 77.04(12) . 6_655 ?
O5 Ca6 Si2 99.16(11) . 6_655 ?
O5 Ca6 Si2 75.92(10) 2_655 6_655 ?
O1 Ca6 Si2 25.89(10) . 6_655 ?
O1 Ca6 Si2 96.77(11) 2_655 6_655 ?
Si3 Ca6 Si2 120.43(5) . 6_655 ?
Si3 Ca6 Si2 53.60(4) 2_655 6_655 ?
Si2 Ca6 Si2 119.56(7) 5_545 6_655 ?
O2 Ca6 Ca1 100.94(12) 2_655 . ?
O2 Ca6 Ca1 41.58(12) . . ?
O5 Ca6 Ca1 41.78(11) . . ?
O5 Ca6 Ca1 144.54(11) 2_655 . ?
O1 Ca6 Ca1 88.01(10) . . ?
O1 Ca6 Ca1 132.41(11) 2_655 . ?
Si3 Ca6 Ca1 62.66(4) . . ?
Si3 Ca6 Ca1 122.03(4) 2_655 . ?
Si2 Ca6 Ca1 116.17(4) 5_545 . ?
Si2 Ca6 Ca1 88.49(3) 6_655 . ?
O2 Ca6 Ca1 41.58(12) 2_655 2_655 ?
O2 Ca6 Ca1 100.94(12) . 2_655 ?
O5 Ca6 Ca1 144.54(11) . 2_655 ?
O5 Ca6 Ca1 41.78(11) 2_655 2_655 ?
O1 Ca6 Ca1 132.41(11) . 2_655 ?
O1 Ca6 Ca1 88.01(10) 2_655 2_655 ?
Si3 Ca6 Ca1 122.03(4) . 2_655 ?
Si3 Ca6 Ca1 62.66(4) 2_655 2_655 ?
Si2 Ca6 Ca1 88.49(3) 5_545 2_655 ?
Si2 Ca6 Ca1 116.17(4) 6_655 2_655 ?
Ca1 Ca6 Ca1 131.35(7) . 2_655 ?
O6 Si1 O9 113.6(3) . 1_544 ?
O6 Si1 O8 106.8(2) . . ?
O9 Si1 O8 112.0(2) 1_544 . ?
O6 Si1 O4 112.4(2) . . ?
O9 Si1 O4 102.9(3) 1_544 . ?
O8 Si1 O4 109.1(2) . . ?
O6 Si1 Ca5 58.13(17) . . ?
O9 Si1 Ca5 136.6(2) 1_544 . ?
O8 Si1 Ca5 49.22(16) . . ?
O4 Si1 Ca5 119.85(18) . . ?
O6 Si1 Ca4 136.93(17) . 1_554 ?
O9 Si1 Ca4 49.87(18) 1_544 1_554 ?
O8 Si1 Ca4 116.24(16) . 1_554 ?
O4 Si1 Ca4 53.97(17) . 1_554 ?
Ca5 Si1 Ca4 163.96(7) . 1_554 ?
O6 Si1 Ca2 33.92(17) . 5_544 ?
O9 Si1 Ca2 137.08(18) 1_544 5_544 ?
O8 Si1 Ca2 106.38(17) . 5_544 ?
O4 Si1 Ca2 81.37(16) . 5_544 ?
Ca5 Si1 Ca2 62.43(4) . 5_544 ?
Ca4 Si1 Ca2 125.34(5) 1_554 5_544 ?
O6 Si1 Ca1 37.99(17) . 5_544 ?
O9 Si1 Ca1 78.45(17) 1_544 5_544 ?
O8 Si1 Ca1 136.71(17) . 5_544 ?
O4 Si1 Ca1 108.90(17) . 5_544 ?
Ca5 Si1 Ca1 93.42(5) . 5_544 ?
Ca4 Si1 Ca1 102.59(5) 1_554 5_544 ?
Ca2 Si1 Ca1 60.30(4) 5_544 5_544 ?
O6 Si1 Ca3 107.85(17) . . ?
O9 Si1 Ca3 82.92(18) 1_544 . ?
O8 Si1 Ca3 32.44(16) . . ?
O4 Si1 Ca3 132.19(17) . . ?
Ca5 Si1 Ca3 63.66(4) . . ?
Ca4 Si1 Ca3 108.24(5) 1_554 . ?
Ca2 Si1 Ca3 125.80(6) 5_544 . ?
Ca1 Si1 Ca3 118.67(6) 5_544 . ?
O6 Si1 Ca1 118.75(18) . . ?
O9 Si1 Ca1 123.17(17) 1_544 . ?
O8 Si1 Ca1 32.50(16) . . ?
O4 Si1 Ca1 76.69(17) . . ?
Ca5 Si1 Ca1 65.27(5) . . ?
Ca4 Si1 Ca1 98.78(5) 1_554 . ?
Ca2 Si1 Ca1 99.55(5) 5_544 . ?
Ca1 Si1 Ca1 156.73(7) 5_544 . ?
Ca3 Si1 Ca1 61.71(5) . . ?
O6 Si1 Ca2 122.97(19) . 1_554 ?
O9 Si1 Ca2 23.31(17) 1_544 1_554 ?
O8 Si1 Ca2 88.70(17) . 1_554 ?
O4 Si1 Ca2 113.10(17) . 1_554 ?
Ca5 Si1 Ca2 119.82(6) . 1_554 ?
Ca4 Si1 Ca2 60.22(4) 1_554 1_554 ?
Ca2 Si1 Ca2 154.89(7) 5_544 1_554 ?
Ca1 Si1 Ca2 94.91(5) 5_544 1_554 ?
Ca3 Si1 Ca2 60.26(4) . 1_554 ?
Ca1 Si1 Ca2 103.67(4) . 1_554 ?
O2 Si2 O1 117.0(3) . 6_654 ?
O2 Si2 O4 110.4(2) . 2_655 ?
O1 Si2 O4 109.9(2) 6_654 2_655 ?
O2 Si2 O3 108.4(2) . 1_554 ?
O1 Si2 O3 108.2(2) 6_654 1_554 ?
O4 Si2 O3 101.8(2) 2_655 1_554 ?
O2 Si2 Ca4 109.69(18) . 1_554 ?
O1 Si2 Ca4 133.16(18) 6_654 1_554 ?
O4 Si2 Ca4 46.08(17) 2_655 1_554 ?
O3 Si2 Ca4 57.83(15) 1_554 1_554 ?
O2 Si2 Ca6 141.32(18) . 5_554 ?
O1 Si2 Ca6 41.85(17) 6_654 5_554 ?
O4 Si2 Ca6 107.97(17) 2_655 5_554 ?
O3 Si2 Ca6 67.78(16) 1_554 5_554 ?
Ca4 Si2 Ca6 100.31(5) 1_554 5_554 ?
O2 Si2 Ca1 34.15(18) . . ?
O1 Si2 Ca1 125.38(18) 6_654 . ?
O4 Si2 Ca1 123.10(16) 2_655 . ?
O3 Si2 Ca1 74.61(16) 1_554 . ?
Ca4 Si2 Ca1 95.68(4) 1_554 . ?
Ca6 Si2 Ca1 121.18(5) 5_554 . ?
O2 Si2 Ca2 121.33(19) . 6_654 ?
O1 Si2 Ca2 33.79(16) 6_654 6_654 ?
O4 Si2 Ca2 78.00(16) 2_655 6_654 ?
O3 Si2 Ca2 127.08(17) 1_554 6_654 ?
Ca4 Si2 Ca2 114.58(5) 1_554 6_654 ?
Ca6 Si2 Ca2 62.50(3) 5_554 6_654 ?
Ca1 Si2 Ca2 148.86(6) . 6_654 ?
O2 Si2 Ca4 85.39(18) . 5_554 ?
O1 Si2 Ca4 32.76(17) 6_654 5_554 ?
O4 Si2 Ca4 134.10(17) 2_655 5_554 ?
O3 Si2 Ca4 113.84(16) 1_554 5_554 ?
Ca4 Si2 Ca4 164.19(6) 1_554 5_554 ?
Ca6 Si2 Ca4 63.99(4) 5_554 5_554 ?
Ca1 Si2 Ca4 94.50(5) . 5_554 ?
Ca2 Si2 Ca4 57.80(3) 6_654 5_554 ?
O2 Si2 Ca6 27.68(17) . . ?
O1 Si2 Ca6 117.80(19) 6_654 . ?
O4 Si2 Ca6 85.56(17) 2_655 . ?
O3 Si2 Ca6 127.54(17) 1_554 . ?
Ca4 Si2 Ca6 101.49(4) 1_554 . ?
Ca6 Si2 Ca6 158.03(6) 5_554 . ?
Ca1 Si2 Ca6 59.06(3) . . ?
Ca2 Si2 Ca6 105.35(5) 6_654 . ?
Ca4 Si2 Ca6 94.12(5) 5_554 . ?
O7 Si3 O5 115.4(2) . . ?
O7 Si3 O3 111.2(2) . 5_544 ?
O5 Si3 O3 110.3(2) . 5_544 ?
O7 Si3 OH10 105.2(2) . 1_545 ?
O5 Si3 OH10 107.5(2) . 1_545 ?
O3 Si3 OH10 106.6(2) 5_544 1_545 ?
O7 Si3 Ca3 46.84(17) . 5_545 ?
O5 Si3 Ca3 137.78(17) . 5_545 ?
O3 Si3 Ca3 111.88(17) 5_544 5_545 ?
OH10 Si3 Ca3 59.82(17) 1_545 5_545 ?
O7 Si3 Ca6 126.55(19) . . ?
O5 Si3 Ca6 39.83(16) . . ?
O3 Si3 Ca6 71.04(16) 5_544 . ?
OH10 Si3 Ca6 125.95(18) 1_545 . ?
Ca3 Si3 Ca6 173.17(8) 5_545 . ?
O7 Si3 Ca2 130.91(18) . . ?
O5 Si3 Ca2 36.48(17) . . ?
O3 Si3 Ca2 116.64(17) 5_544 . ?
OH10 Si3 Ca2 71.35(16) 1_545 . ?
Ca3 Si3 Ca2 118.30(6) 5_545 . ?
Ca6 Si3 Ca2 63.77(4) . . ?
O7 Si3 Ca1 83.86(17) . . ?
O5 Si3 Ca1 31.60(16) . . ?
O3 Si3 Ca1 127.48(17) 5_544 . ?
OH10 Si3 Ca1 117.67(17) 1_545 . ?
Ca3 Si3 Ca1 114.03(6) 5_545 . ?
Ca6 Si3 Ca1 60.79(4) . . ?
Ca2 Si3 Ca1 58.96(4) . . ?
O7 Si3 Ca2 31.58(17) . 5_544 ?
O5 Si3 Ca2 123.85(19) . 5_544 ?
O3 Si3 Ca2 80.37(16) 5_544 5_544 ?
OH10 Si3 Ca2 122.25(17) 1_545 5_544 ?
Ca3 Si3 Ca2 64.50(5) 5_545 5_544 ?
Ca6 Si3 Ca2 110.77(6) . 5_544 ?
Ca2 Si3 Ca2 155.94(7) . 5_544 ?
Ca1 Si3 Ca2 97.43(5) . 5_544 ?
O7 Si3 Ca1 108.35(18) . 5_545 ?
O5 Si3 Ca1 130.33(19) . 5_545 ?
O3 Si3 Ca1 72.12(16) 5_544 5_545 ?
OH10 Si3 Ca1 36.10(16) 1_545 5_545 ?
Ca3 Si3 Ca1 65.10(5) 5_545 5_545 ?
Ca6 Si3 Ca1 121.63(6) . 5_545 ?
Ca2 Si3 Ca1 96.15(5) . 5_545 ?
Ca1 Si3 Ca1 152.46(7) . 5_545 ?
Ca2 Si3 Ca1 105.70(4) 5_544 5_545 ?
Si2 O1 Ca2 123.8(2) 6_655 . ?
Si2 O1 Ca4 125.6(2) 6_655 . ?
Ca2 O1 Ca4 92.85(16) . . ?
Si2 O1 Ca6 112.3(2) 6_655 . ?
Ca2 O1 Ca6 96.65(15) . . ?
Ca4 O1 Ca6 99.88(15) . . ?
Si2 O2 Ca6 133.6(3) . . ?
Si2 O2 Ca1 123.3(3) . . ?
Ca6 O2 Ca1 97.38(16) . . ?
Si3 O3 Si2 131.9(3) 5 1_556 ?
Si3 O3 Ca4 134.9(2) 5 . ?
Si2 O3 Ca4 92.48(18) 1_556 . ?
Si2 O4 Si1 143.2(3) 2_655 . ?
Si2 O4 Ca4 105.7(2) 2_655 1_554 ?
Si1 O4 Ca4 93.9(2) . 1_554 ?
Si3 O5 Ca1 127.3(2) . . ?
Si3 O5 Ca6 114.1(2) . . ?
Ca1 O5 Ca6 96.44(16) . . ?
Si3 O5 Ca2 120.2(3) . . ?
Ca1 O5 Ca2 93.93(14) . . ?
Ca6 O5 Ca2 99.12(16) . . ?
Si1 O6 Ca2 122.7(3) . 5_544 ?
Si1 O6 Ca1 117.8(2) . 5_544 ?
Ca2 O6 Ca1 95.31(15) 5_544 5_544 ?
Si1 O6 Ca5 90.71(19) . . ?
Ca2 O6 Ca5 87.10(15) 5_544 . ?
Ca1 O6 Ca5 143.06(19) 5_544 . ?
Si3 O7 Ca2 127.6(3) . 5_544 ?
Si3 O7 Ca3 104.0(2) . 5_545 ?
Ca2 O7 Ca3 99.12(17) 5_544 5_545 ?
Si3 O7 Ca5 135.0(3) . . ?
Ca2 O7 Ca5 90.16(15) 5_544 . ?
Ca3 O7 Ca5 90.84(16) 5_545 . ?
Si1 O8 Ca3 125.5(3) . . ?
Si1 O8 Ca1 125.7(2) . . ?
Ca3 O8 Ca1 101.99(16) . . ?
Si1 O8 Ca5 99.8(2) . . ?
Ca3 O8 Ca5 96.51(16) . . ?
Ca1 O8 Ca5 99.28(17) . . ?
Si1 O9 Ca2 140.2(3) 1_566 1_565 ?
Si1 O9 Ca4 99.6(2) 1_566 1_565 ?
Ca2 O9 Ca4 94.06(16) 1_565 1_565 ?
Si3 OH10 Ca1 119.8(2) 1_565 5 ?
Si3 OH10 Ca3 88.36(19) 1_565 5 ?
Ca1 OH10 Ca3 89.36(14) 5 5 ?
Si3 OH10 H10 113(7) 1_565 . ?
Ca1 OH10 H10 78(6) 5 . ?
Ca3 OH10 H10 159(7) 5 . ?
Ca1 OH11 Ca1 132.2(3) . 4 ?
Ca1 OH11 Ca5 100.31(18) . . ?
Ca1 OH11 Ca5 100.31(18) 4 . ?
Ca1 OH11 H11 100(3) . . ?
Ca1 OH11 H11 100(3) 4 . ?
Ca5 OH11 H11 129(9) . . ?
Ca2 OH12 Ca2 150.9(3) 4 . ?
Ca2 OH12 Ca3 96.11(17) 4 1_556 ?
Ca2 OH12 Ca3 96.11(17) . 1_556 ?
Ca2 OH12 Ca5 78.26(16) 4 5 ?
Ca2 OH12 Ca5 78.26(16) . 5 ?
Ca3 OH12 Ca5 79.18(19) 1_556 5 ?
Ca2 OH12 H12 98(2) 4 . ?
Ca2 OH12 H12 98(2) . . ?
Ca3 OH12 H12 122(9) 1_556 . ?
Ca5 OH12 H12 159(9) 5 . ?

loop_
_geom_bond_atom_site_label_1
_geom_bond_atom_site_label_2
_geom_bond_distance
_geom_bond_site_symmetry_2
_geom_bond_publ_flag
Ca1 O2 2.326(5) . ?
Ca1 O5 2.330(5) . ?
Ca1 OH11 2.344(3) . ?
Ca1 O8 2.349(4) . ?
Ca1 OH10 2.409(5) 5_544 ?
Ca1 O6 2.417(5) 5 ?
Ca1 Ca2 3.4608(17) . ?
Ca1 Si2 3.463(2) . ?
Ca1 Si1 3.4748(19) 5 ?
Ca1 Ca6 3.4758(15) . ?
Ca1 Si3 3.537(2) . ?
Ca1 Si3 3.549(2) 5_554 ?
Ca1 H11 2.68(5) . ?
Ca2 O9 2.248(4) 1_545 ?
Ca2 O6 2.263(5) 5 ?
Ca2 O7 2.341(5) 5 ?
Ca2 O1 2.355(4) . ?
Ca2 OH12 2.402(2) . ?
Ca2 O5 2.404(5) . ?
Ca2 Ca5 3.3938(17) 5 ?
Ca2 Si1 3.4143(19) 5 ?
Ca2 Ca4 3.4222(16) . ?
Ca2 Si3 3.4949(19) . ?
Ca2 Si2 3.520(2) 6_655 ?
Ca2 H12 2.71(3) . ?
Ca3 O8 2.320(4) . ?
Ca3 O8 2.320(4) 4 ?
Ca3 O7 2.382(5) 5_554 ?
Ca3 O7 2.382(5) 8_554 ?
Ca3 OH12 2.432(7) 1_554 ?
Ca3 OH10 2.740(5) 5_544 ?
Ca3 OH10 2.740(5) 8_544 ?
Ca3 Si3 3.1685(19) 5_554 ?
Ca3 Si3 3.1685(19) 8_554 ?
Ca3 Ca5 3.443(2) 5_554 ?
Ca3 Ca5 3.518(2) . ?
Ca3 Si1 3.5221(18) 4 ?
Ca4 O1 2.368(5) 2_655 ?
Ca4 O1 2.368(5) . ?
Ca4 O9 2.426(5) 1_545 ?
Ca4 O9 2.426(5) 2_665 ?
Ca4 O4 2.536(5) 2_656 ?
Ca4 O4 2.536(5) 1_556 ?
Ca4 O3 2.871(4) 2_655 ?
Ca4 O3 2.871(4) . ?
Ca4 Si1 3.1281(18) 2_656 ?
Ca4 Si1 3.1281(18) 1_556 ?
Ca4 Si2 3.389(2) 1_556 ?
Ca4 Si2 3.389(2) 2_656 ?
Ca5 OH11 2.364(7) . ?
Ca5 O8 2.394(4) . ?
Ca5 O8 2.394(4) 4 ?
Ca5 O7 2.451(4) . ?
Ca5 O7 2.451(4) 4 ?
Ca5 O6 2.646(5) 4 ?
Ca5 O6 2.646(5) . ?
Ca5 OH12 2.936(7) 5_544 ?
Ca5 Si1 3.1156(19) 4 ?
Ca5 Si1 3.1156(19) . ?
Ca5 Ca2 3.3938(17) 8_544 ?
Ca5 Ca2 3.3938(17) 5_544 ?
Ca6 O2 2.301(5) 2_655 ?
Ca6 O2 2.301(5) . ?
Ca6 O5 2.331(4) . ?
Ca6 O5 2.331(4) 2_655 ?
Ca6 O1 2.469(5) . ?
Ca6 O1 2.469(5) 2_655 ?
Ca6 Si3 3.3222(16) . ?
Ca6 Si3 3.3222(16) 2_655 ?
Ca6 Si2 3.4250(17) 5_545 ?
Ca6 Si2 3.4250(17) 6_655 ?
Ca6 Ca1 3.4758(15) 2_655 ?
Si1 O6 1.612(4) . ?
Si1 O9 1.612(5) 1_544 ?
Si1 O8 1.626(4) . ?
Si1 O4 1.666(5) . ?
Si1 Ca4 3.1281(18) 1_554 ?
Si1 Ca2 3.4143(19) 5_544 ?
Si1 Ca1 3.4748(19) 5_544 ?
Si1 Ca2 3.637(2) 1_554 ?
Si2 O2 1.588(5) . ?
Si2 O1 1.616(4) 6_654 ?
Si2 O4 1.664(5) 2_655 ?
Si2 O3 1.680(5) 1_554 ?
Si2 Ca4 3.389(2) 1_554 ?
Si2 Ca6 3.4250(17) 5_554 ?
Si2 Ca2 3.520(2) 6_654 ?
Si2 Ca4 3.5602(17) 5_554 ?
Si3 O7 1.590(5) . ?
Si3 O5 1.601(4) . ?
Si3 O3 1.652(5) 5_544 ?
Si3 OH10 1.671(5) 1_545 ?
Si3 Ca3 3.1685(19) 5_545 ?
Si3 Ca2 3.543(2) 5_544 ?
Si3 Ca1 3.549(2) 5_545 ?
O1 Si2 1.616(4) 6_655 ?
O3 Si3 1.652(5) 5 ?
O3 Si2 1.680(5) 1_556 ?
O4 Si2 1.664(5) 2_655 ?
O4 Ca4 2.536(5) 1_554 ?
O6 Ca2 2.263(5) 5_544 ?
O6 Ca1 2.417(5) 5_544 ?
O7 Ca2 2.341(5) 5_544 ?
O7 Ca3 2.382(5) 5_545 ?
O9 Si1 1.612(5) 1_566 ?
O9 Ca2 2.248(4) 1_565 ?
O9 Ca4 2.426(5) 1_565 ?
OH10 Si3 1.671(5) 1_565 ?
OH10 Ca1 2.409(5) 5 ?
OH10 Ca3 2.740(5) 5 ?
OH10 H10 0.96(2) . ?
OH11 Ca1 2.344(3) 4 ?
OH11 H11 0.95(2) . ?
OH12 Ca2 2.402(2) 4 ?
OH12 Ca3 2.432(7) 1_556 ?
OH12 Ca5 2.936(7) 5 ?
OH12 H12 0.96(2) . ?

loop_
_cod_changelog_entry_id
_cod_changelog_entry_author
_cod_changelog_entry_date
_cod_changelog_entry_text
1
;cod-tools version 3.8.0
Id: cif_guess_AMCSD_atom_types 9574 2023-05-10 09:00:05Z saulius
;
2023-05-10T18:55:01+03:00
;Derived hydrogen counts
from atom names that follow the AMCSD naming convention
(Wat == water, O-H == hydroxyl).
;

loop_
_cod_related_entry_id
_cod_related_entry_database
_cod_related_entry_code
1 AMCSD 0018996
